data_7155304
loop_
_publ_author_name
'Cominetti, Marco M. D.'
'Hughes, David L.'
'Matthews, Susan E.'

_publ_section_title
;
 Open-resorcinarenes, a new family of multivalent scaffolds.
;
_journal_issue 43
_journal_name_full 'Organic &amp; biomolecular chemistry'
_journal_page_first 10161
_journal_page_last 10164
_journal_paper_doi 10.1039/c6ob02164f
_journal_volume 14
_journal_year 2016
_chemical_formula_moiety 'C20 H12 Cl2 O4, C4 H10 O'
_chemical_formula_structural '{1,2-C6H4(CH)2}(OC6H2-OH-3,Cl-4)2, Et2O'
_chemical_formula_sum 'C24 H22 Cl2 O5'
_chemical_formula_weight 461.32
_space_group_crystal_system monoclinic
_space_group_IT_number 14
_space_group_name_Hall '-P 2yn'
_space_group_name_H-M_alt 'P 1 21/n 1'
_symmetry_space_group_name_Hall '-P 2yn'
_symmetry_space_group_name_H-M 'P 1 21/n 1'
_atom_sites_solution_hydrogens geom
_atom_sites_solution_primary direct
_atom_sites_solution_secondary difmap
_audit_creation_method SHELXL-2014/7
_audit_update_record
;
2016-08-05 deposited with the CCDC.
2016-10-06 downloaded from the CCDC.
;
_cell_angle_alpha 90
_cell_angle_beta 107.433(4)
_cell_angle_gamma 90
_cell_formula_units_Z 4
_cell_length_a 12.3214(6)
_cell_length_b 11.6802(5)
_cell_length_c 15.2837(6)
_cell_measurement_reflns_used 3914
_cell_measurement_temperature 140(2)
_cell_measurement_theta_max 32.5839
_cell_measurement_theta_min 3.0674
_cell_volume 2098.54(17)
_computing_cell_refinement
;
CrysAlisPro, Agilent Technologies, Version 1.171.36.21 
;
_computing_data_collection
;
CrysAlisPro, Agilent Technologies, Version 1.171.36.21 
;
_computing_data_reduction
;
CrysAlisPro, Agilent Technologies, Version 1.171.36.21 
;
_computing_molecular_graphics 'ORTEP (Johnson, 1976 and Farrugia, 2012)'
_computing_publication_material 'SHELXL-2014/7 (Sheldrick, 2015) and WINGX (Farrugia, 2012)'
_computing_structure_refinement 'SHELXL-2014/7 (Sheldrick, 2014)'
_computing_structure_solution 'SHELXS-97 (Sheldrick, 2008)'
_diffrn_ambient_temperature 140(1)
_diffrn_detector_area_resol_mean 16.0050
_diffrn_measured_fraction_theta_full 0.998
_diffrn_measured_fraction_theta_max 0.998
_diffrn_measurement_device_type 'Oxford Diffraction Xcalibur 3/Sapphire3 CCD'
_diffrn_measurement_method 'Thin slice \f and \w scans'
_diffrn_radiation_monochromator graphite
_diffrn_radiation_source 'Enhance (Mo) X-ray Source'
_diffrn_radiation_type Mo-K\a
_diffrn_radiation_wavelength 0.71073
_diffrn_reflns_av_R_equivalents 0.0711
_diffrn_reflns_av_unetI/netI 0.0422
_diffrn_reflns_Laue_measured_fraction_full 0.998
_diffrn_reflns_Laue_measured_fraction_max 0.998
_diffrn_reflns_limit_h_max 14
_diffrn_reflns_limit_h_min -14
_diffrn_reflns_limit_k_max 13
_diffrn_reflns_limit_k_min -13
_diffrn_reflns_limit_l_max 18
_diffrn_reflns_limit_l_min -18
_diffrn_reflns_number 29087
_diffrn_reflns_point_group_measured_fraction_full 0.998
_diffrn_reflns_point_group_measured_fraction_max 0.998
_diffrn_reflns_theta_full 24.998
_diffrn_reflns_theta_max 24.998
_diffrn_reflns_theta_min 3.074
_exptl_absorpt_coefficient_mu 0.345
_exptl_absorpt_correction_T_max 1.00000
_exptl_absorpt_correction_T_min 0.91389
_exptl_absorpt_correction_type multi-scan
_exptl_absorpt_process_details
;
 CrysAlisPro, Agilent Technologies, Version 1.171.36.21 
 Empirical absorption correction using spherical harmonics,
  implemented in SCALE3 ABSPACK scaling algorithm.
;
_exptl_crystal_colour colourless
_exptl_crystal_density_diffrn 1.460
_exptl_crystal_description plate
_exptl_crystal_F_000 960
_exptl_crystal_size_max 0.12
_exptl_crystal_size_mid 0.10
_exptl_crystal_size_min 0.05
_refine_diff_density_max 0.237
_refine_diff_density_min -0.230
_refine_diff_density_rms 0.050
_refine_ls_extinction_method none
_refine_ls_goodness_of_fit_ref 1.028
_refine_ls_hydrogen_treatment mixed
_refine_ls_matrix_type full
_refine_ls_number_parameters 288
_refine_ls_number_reflns 3688
_refine_ls_number_restraints 0
_refine_ls_restrained_S_all 1.028
_refine_ls_R_factor_all 0.0584
_refine_ls_R_factor_gt 0.0382
_refine_ls_shift/su_max 0.002
_refine_ls_shift/su_mean 0.000
_refine_ls_structure_factor_coef Fsqd
_refine_ls_weighting_details 'w=1/[\s^2^(Fo^2^)+(0.0312P)^2^+0.7849P] where P=(Fo^2^+2Fc^2^)/3'
_refine_ls_weighting_scheme calc
_refine_ls_wR_factor_gt 0.0776
_refine_ls_wR_factor_ref 0.0832
_reflns_Friedel_coverage 0.000
_reflns_number_gt 2842
_reflns_number_total 3688
_reflns_threshold_expression 'I > 2\s(I)'
_cod_data_source_file c6ob02164f2.cif
_cod_data_source_block marcoc1c
_cod_depositor_comments 'Adding full bibliography for 7155301--7155304.cif.'
_cod_database_code 7155304
_shelx_shelxl_version_number 2014/7
_shelx_space_group_comment
;
The symmetry employed for this shelxl refinement is uniquely defined
by the following loop, which should always be used as a source of
symmetry information in preference to the above space-group names.
They are only intended as comments.
;

loop_
_space_group_symop_operation_xyz
'x, y, z'
'-x+1/2, y+1/2, -z+1/2'
'-x, -y, -z'
'x-1/2, -y-1/2, z-1/2'

loop_
_atom_site_label
_atom_site_type_symbol
_atom_site_fract_x
_atom_site_fract_y
_atom_site_fract_z
_atom_site_U_iso_or_equiv
_atom_site_adp_type
_atom_site_occupancy
_atom_site_site_symmetry_order
_atom_site_calc_flag
_atom_site_refinement_flags_posn
_atom_site_refinement_flags_adp
C1 C 0.12823(18) 0.49028(18) 0.67647(14) 0.0180(5) Uani 1 1 d . .
C2 C 0.05435(18) 0.58035(18) 0.64012(14) 0.0189(5) Uani 1 1 d . .
C3 C -0.05761(19) 0.5576(2) 0.58905(15) 0.0224(5) Uani 1 1 d . .
H3 H -0.1070 0.6178 0.5649 0.027 Uiso 1 1 calc R U
C4 C -0.0956(2) 0.4459(2) 0.57412(15) 0.0267(6) Uani 1 1 d . .
H4 H -0.1705 0.4310 0.5402 0.032 Uiso 1 1 calc R U
C5 C -0.0222(2) 0.3564(2) 0.60965(15) 0.0264(6) Uani 1 1 d . .
H5 H -0.0476 0.2813 0.5991 0.032 Uiso 1 1 calc R U
C6 C 0.08896(19) 0.37845(19) 0.66083(15) 0.0223(5) Uani 1 1 d . .
H6 H 0.1378 0.3179 0.6850 0.027 Uiso 1 1 calc R U
C7 C 0.24834(17) 0.51860(18) 0.73446(14) 0.0170(5) Uani 1 1 d . .
H7 H 0.2866 0.4453 0.7540 0.020 Uiso 1 1 calc R U
C8 C 0.09201(18) 0.70238(18) 0.65626(15) 0.0191(5) Uani 1 1 d . .
H8 H 0.0253 0.7474 0.6231 0.023 Uiso 1 1 calc R U
C11 C 0.24743(17) 0.58128(18) 0.82141(14) 0.0171(5) Uani 1 1 d . .
C12 C 0.18337(17) 0.67891(18) 0.82417(14) 0.0178(5) Uani 1 1 d . .
O12 O 0.11847(12) 0.74022(12) 0.74913(10) 0.0220(4) Uani 1 1 d . .
C13 C 0.18174(18) 0.72648(18) 0.90684(15) 0.0197(5) Uani 1 1 d . .
H13 H 0.1379 0.7914 0.9065 0.024 Uiso 1 1 calc R U
C14 C 0.24369(18) 0.67968(19) 0.98971(15) 0.0199(5) Uani 1 1 d . .
O14 O 0.24244(14) 0.72344(15) 1.07221(11) 0.0270(4) Uani 1 1 d . .
C15 C 0.31076(18) 0.58412(19) 0.98807(15) 0.0203(5) Uani 1 1 d . .
Cl15 Cl 0.39315(5) 0.52344(6) 1.09118(4) 0.02997(16) Uani 1 1 d . .
C16 C 0.31095(17) 0.53586(19) 0.90567(14) 0.0192(5) Uani 1 1 d . .
H16 H 0.3549 0.4709 0.9063 0.023 Uiso 1 1 calc R U
C21 C 0.31518(17) 0.57895(18) 0.67855(14) 0.0164(5) Uani 1 1 d . .
O22 O 0.17937(12) 0.73723(12) 0.61833(10) 0.0225(4) Uani 1 1 d . .
C22 C 0.27779(17) 0.67637(18) 0.62552(14) 0.0175(5) Uani 1 1 d . .
C23 C 0.34154(18) 0.72399(19) 0.57300(14) 0.0191(5) Uani 1 1 d . .
H23 H 0.3147 0.7888 0.5378 0.023 Uiso 1 1 calc R U
C24 C 0.44431(18) 0.67591(18) 0.57272(14) 0.0184(5) Uani 1 1 d . .
O24 O 0.50982(13) 0.71962(14) 0.52290(11) 0.0242(4) Uani 1 1 d . .
C25 C 0.48324(18) 0.57987(18) 0.62664(14) 0.0185(5) Uani 1 1 d . .
Cl25 Cl 0.61266(5) 0.51893(5) 0.62763(4) 0.02627(15) Uani 1 1 d . .
C26 C 0.41921(17) 0.53237(18) 0.67769(14) 0.0172(5) Uani 1 1 d . .
H26 H 0.4462 0.4674 0.7126 0.021 Uiso 1 1 calc R U
C31 C 0.4758(2) 1.0307(2) 0.34625(16) 0.0301(6) Uani 1 1 d . .
H31A H 0.4634 1.1119 0.3440 0.045 Uiso 1 1 calc R U
H31B H 0.5506 1.0142 0.3862 0.045 Uiso 1 1 calc R U
H31C H 0.4691 1.0028 0.2858 0.045 Uiso 1 1 calc R U
C32 C 0.3888(2) 0.9731(2) 0.38203(16) 0.0276(5) Uani 1 1 d . .
H32A H 0.3949 1.0025 0.4427 0.033 Uiso 1 1 calc R U
H32B H 0.3133 0.9911 0.3422 0.033 Uiso 1 1 calc R U
O33 O 0.40325(14) 0.85174(14) 0.38691(11) 0.0341(4) Uani 1 1 d . .
C34 C 0.3542(2) 0.7923(2) 0.30131(17) 0.0319(6) Uani 1 1 d . .
H34A H 0.4022 0.7280 0.2971 0.038 Uiso 1 1 calc R U
H34B H 0.3504 0.8436 0.2506 0.038 Uiso 1 1 calc R U
C35 C 0.2375(2) 0.7502(2) 0.29453(18) 0.0380(7) Uani 1 1 d . .
H35A H 0.2064 0.7110 0.2372 0.057 Uiso 1 1 calc R U
H35B H 0.2414 0.6985 0.3442 0.057 Uiso 1 1 calc R U
H35C H 0.1897 0.8140 0.2977 0.057 Uiso 1 1 calc R U
H14 H 0.182(2) 0.761(2) 1.0651(18) 0.044(9) Uiso 1 1 d . .
H24 H 0.473(2) 0.765(2) 0.4846(17) 0.027(7) Uiso 1 1 d . .

loop_
_atom_site_aniso_label
_atom_site_aniso_U_11
_atom_site_aniso_U_22
_atom_site_aniso_U_33
_atom_site_aniso_U_23
_atom_site_aniso_U_13
_atom_site_aniso_U_12
C1 0.0205(12) 0.0210(12) 0.0159(11) -0.0020(9) 0.0106(9) -0.0030(9)
C2 0.0216(12) 0.0204(12) 0.0175(12) 0.0004(10) 0.0102(9) 0.0013(9)
C3 0.0224(13) 0.0281(13) 0.0176(12) 0.0005(10) 0.0075(10) 0.0015(10)
C4 0.0210(13) 0.0372(15) 0.0220(13) -0.0047(11) 0.0066(10) -0.0077(11)
C5 0.0319(15) 0.0242(13) 0.0269(13) -0.0084(11) 0.0145(11) -0.0095(11)
C6 0.0274(13) 0.0197(12) 0.0250(13) -0.0002(10) 0.0158(10) 0.0003(10)
C7 0.0178(11) 0.0139(11) 0.0193(11) 0.0022(9) 0.0056(9) 0.0030(9)
C8 0.0181(12) 0.0211(12) 0.0187(12) 0.0021(10) 0.0066(9) 0.0019(9)
C11 0.0165(12) 0.0177(12) 0.0195(12) 0.0009(9) 0.0087(9) -0.0013(9)
C12 0.0144(12) 0.0181(12) 0.0205(12) 0.0014(9) 0.0047(9) -0.0030(9)
O12 0.0281(9) 0.0190(8) 0.0183(8) 0.0017(7) 0.0059(7) 0.0067(7)
C13 0.0189(12) 0.0157(11) 0.0267(13) -0.0022(10) 0.0103(10) -0.0005(9)
C14 0.0163(12) 0.0241(12) 0.0212(12) -0.0042(10) 0.0085(9) -0.0067(9)
O14 0.0236(10) 0.0375(11) 0.0206(9) -0.0066(8) 0.0078(7) 0.0013(8)
C15 0.0147(12) 0.0283(13) 0.0167(12) 0.0035(10) 0.0028(9) -0.0026(9)
Cl15 0.0226(3) 0.0456(4) 0.0201(3) 0.0060(3) 0.0041(2) 0.0056(3)
C16 0.0140(11) 0.0222(12) 0.0240(12) 0.0022(10) 0.0096(9) 0.0003(9)
C21 0.0178(12) 0.0164(11) 0.0152(11) -0.0024(9) 0.0050(9) -0.0025(9)
O22 0.0209(8) 0.0198(8) 0.0308(9) 0.0074(7) 0.0140(7) 0.0040(7)
C22 0.0168(12) 0.0171(11) 0.0171(12) -0.0027(9) 0.0027(9) -0.0014(9)
C23 0.0222(13) 0.0165(11) 0.0176(12) 0.0005(9) 0.0044(9) -0.0009(9)
C24 0.0207(12) 0.0196(12) 0.0163(11) -0.0023(10) 0.0075(9) -0.0058(9)
O24 0.0228(9) 0.0267(10) 0.0253(9) 0.0087(8) 0.0106(8) 0.0006(7)
C25 0.0173(12) 0.0190(12) 0.0194(12) -0.0044(10) 0.0056(9) -0.0003(9)
Cl25 0.0219(3) 0.0279(3) 0.0323(3) 0.0023(3) 0.0133(3) 0.0043(2)
C26 0.0212(12) 0.0160(11) 0.0136(11) -0.0015(9) 0.0039(9) -0.0002(9)
C31 0.0344(15) 0.0237(13) 0.0327(14) -0.0023(11) 0.0108(11) -0.0009(11)
C32 0.0255(13) 0.0328(14) 0.0253(13) -0.0020(11) 0.0090(10) 0.0032(11)
O33 0.0417(11) 0.0301(10) 0.0269(10) 0.0069(8) 0.0050(8) -0.0032(8)
C34 0.0388(16) 0.0290(14) 0.0308(14) -0.0007(11) 0.0149(12) -0.0037(11)
C35 0.0405(17) 0.0371(16) 0.0362(16) 0.0022(13) 0.0115(13) -0.0065(12)

loop_
_atom_type_symbol
_atom_type_description
_atom_type_scat_dispersion_real
_atom_type_scat_dispersion_imag
_atom_type_scat_source
C C 0.0033 0.0016 'International Tables Vol C Tables 4.2.6.8 and 6.1.1.4'
H H 0.0000 0.0000 'International Tables Vol C Tables 4.2.6.8 and 6.1.1.4'
O O 0.0106 0.0060 'International Tables Vol C Tables 4.2.6.8 and 6.1.1.4'
Cl Cl 0.1484 0.1585 'International Tables Vol C Tables 4.2.6.8 and 6.1.1.4'

loop_
_geom_angle_atom_site_label_1
_geom_angle_atom_site_label_2
_geom_angle_atom_site_label_3
_geom_angle
C6 C1 C2 119.3(2)
C6 C1 C7 122.3(2)
C2 C1 C7 118.37(19)
C3 C2 C1 119.9(2)
C3 C2 C8 118.70(19)
C1 C2 C8 121.35(19)
C4 C3 C2 120.2(2)
C4 C3 H3 119.9
C2 C3 H3 119.9
C3 C4 C5 120.0(2)
C3 C4 H4 120.0
C5 C4 H4 120.0
C6 C5 C4 120.1(2)
C6 C5 H5 119.9
C4 C5 H5 119.9
C5 C6 C1 120.5(2)
C5 C6 H6 119.8
C1 C6 H6 119.8
C1 C7 C11 110.76(17)
C1 C7 C21 111.69(17)
C11 C7 C21 114.44(17)
C1 C7 H7 106.5
C11 C7 H7 106.5
C21 C7 H7 106.5
O22 C8 O12 109.89(16)
O22 C8 C2 116.06(17)
O12 C8 C2 115.21(17)
O22 C8 H8 104.8
O12 C8 H8 104.8
C2 C8 H8 104.8
C12 C11 C16 116.67(19)
C12 C11 C7 124.94(19)
C16 C11 C7 118.33(19)
O12 C12 C13 112.66(19)
O12 C12 C11 126.11(19)
C13 C12 C11 121.2(2)
C12 O12 C8 124.49(16)
C14 C13 C12 121.5(2)
C14 C13 H13 119.2
C12 C13 H13 119.2
O14 C14 C13 122.9(2)
O14 C14 C15 119.2(2)
C13 C14 C15 117.9(2)
C14 O14 H14 109.3(19)
C16 C15 C14 120.4(2)
C16 C15 Cl15 119.84(17)
C14 C15 Cl15 119.71(17)
C15 C16 C11 122.2(2)
C15 C16 H16 118.9
C11 C16 H16 118.9
C22 C21 C26 117.22(19)
C22 C21 C7 124.30(19)
C26 C21 C7 118.45(18)
C22 O22 C8 124.90(16)
O22 C22 C21 126.60(19)
O22 C22 C23 112.39(18)
C21 C22 C23 121.0(2)
C24 C23 C22 120.8(2)
C24 C23 H23 119.6
C22 C23 H23 119.6
O24 C24 C23 123.0(2)
O24 C24 C25 118.45(19)
C23 C24 C25 118.59(19)
C24 O24 H24 110.6(17)
C26 C25 C24 120.3(2)
C26 C25 Cl25 120.48(17)
C24 C25 Cl25 119.17(17)
C25 C26 C21 122.0(2)
C25 C26 H26 119.0
C21 C26 H26 119.0
C32 C31 H31A 109.5
C32 C31 H31B 109.5
H31A C31 H31B 109.5
C32 C31 H31C 109.5
H31A C31 H31C 109.5
H31B C31 H31C 109.5
O33 C32 C31 111.88(19)
O33 C32 H32A 109.2
C31 C32 H32A 109.2
O33 C32 H32B 109.2
C31 C32 H32B 109.2
H32A C32 H32B 107.9
C32 O33 C34 114.71(18)
O33 C34 C35 110.8(2)
O33 C34 H34A 109.5
C35 C34 H34A 109.5
O33 C34 H34B 109.5
C35 C34 H34B 109.5
H34A C34 H34B 108.1
C34 C35 H35A 109.5
C34 C35 H35B 109.5
H35A C35 H35B 109.5
C34 C35 H35C 109.5
H35A C35 H35C 109.5
H35B C35 H35C 109.5

loop_
_geom_bond_atom_site_label_1
_geom_bond_atom_site_label_2
_geom_bond_distance
C1 C6 1.389(3)
C1 C2 1.393(3)
C1 C7 1.516(3)
C2 C3 1.392(3)
C2 C8 1.496(3)
C3 C4 1.382(3)
C3 H3 0.9300
C4 C5 1.383(3)
C4 H4 0.9300
C5 C6 1.383(3)
C5 H5 0.9300
C6 H6 0.9300
C7 C11 1.520(3)
C7 C21 1.525(3)
C7 H7 0.9800
C8 O22 1.426(2)
C8 O12 1.428(2)
C8 H8 0.9800
C11 C12 1.395(3)
C11 C16 1.396(3)
C12 O12 1.385(2)
C12 C13 1.386(3)
C13 C14 1.381(3)
C13 H13 0.9300
C14 O14 1.365(3)
C14 C15 1.394(3)
O14 H14 0.84(3)
C15 C16 1.380(3)
C15 Cl15 1.749(2)
C16 H16 0.9300
C21 C22 1.393(3)
C21 C26 1.396(3)
O22 C22 1.381(2)
C22 C23 1.396(3)
C23 C24 1.386(3)
C23 H23 0.9300
C24 O24 1.364(2)
C24 C25 1.390(3)
O24 H24 0.82(2)
C25 C26 1.381(3)
C25 Cl25 1.742(2)
C26 H26 0.9300
C31 C32 1.501(3)
C31 H31A 0.9600
C31 H31B 0.9600
C31 H31C 0.9600
C32 O33 1.427(3)
C32 H32A 0.9700
C32 H32B 0.9700
O33 C34 1.444(3)
C34 C35 1.493(3)
C34 H34A 0.9700
C34 H34B 0.9700
C35 H35A 0.9600
C35 H35B 0.9600
C35 H35C 0.9600

loop_
_geom_hbond_atom_site_label_D
_geom_hbond_atom_site_label_H
_geom_hbond_atom_site_label_A
_geom_hbond_distance_DH
_geom_hbond_distance_HA
_geom_hbond_distance_DA
_geom_hbond_angle_DHA
_geom_hbond_site_symmetry_A
O24 H24 O33 0.82(2) 1.80(2) 2.606(2) 170(2) .
O14 H14 O24 0.84(3) 2.04(3) 2.816(2) 153(3) 4_576
O14 H14 Cl25 0.84(3) 2.96(3) 3.6252(18) 138(2) 4_576

loop_
_geom_torsion_atom_site_label_1
_geom_torsion_atom_site_label_2
_geom_torsion_atom_site_label_3
_geom_torsion_atom_site_label_4
_geom_torsion
C6 C1 C2 C3 0.2(3)
C7 C1 C2 C3 -177.91(18)
C6 C1 C2 C8 179.02(19)
C7 C1 C2 C8 0.9(3)
C1 C2 C3 C4 -0.2(3)
C8 C2 C3 C4 -179.0(2)
C2 C3 C4 C5 -0.3(3)
C3 C4 C5 C6 0.6(3)
C4 C5 C6 C1 -0.5(3)
C2 C1 C6 C5 0.1(3)
C7 C1 C6 C5 178.2(2)
C6 C1 C7 C11 -113.9(2)
C2 C1 C7 C11 64.2(2)
C6 C1 C7 C21 117.3(2)
C2 C1 C7 C21 -64.7(2)
C3 C2 C8 O22 -117.0(2)
C1 C2 C8 O22 64.2(3)
C3 C2 C8 O12 112.6(2)
C1 C2 C8 O12 -66.2(3)
C1 C7 C11 C12 -52.3(3)
C21 C7 C11 C12 75.1(3)
C1 C7 C11 C16 124.6(2)
C21 C7 C11 C16 -108.1(2)
C16 C11 C12 O12 177.12(19)
C7 C11 C12 O12 -6.0(3)
C16 C11 C12 C13 -1.2(3)
C7 C11 C12 C13 175.7(2)
C13 C12 O12 C8 -170.80(18)
C11 C12 O12 C8 10.8(3)
O22 C8 O12 C12 -88.0(2)
C2 C8 O12 C12 45.4(3)
O12 C12 C13 C14 -178.23(18)
C11 C12 C13 C14 0.3(3)
C12 C13 C14 O14 -178.94(19)
C12 C13 C14 C15 1.6(3)
O14 C14 C15 C16 177.97(19)
C13 C14 C15 C16 -2.5(3)
O14 C14 C15 Cl15 -0.8(3)
C13 C14 C15 Cl15 178.66(16)
C14 C15 C16 C11 1.7(3)
Cl15 C15 C16 C11 -179.53(16)
C12 C11 C16 C15 0.2(3)
C7 C11 C16 C15 -176.91(19)
C1 C7 C21 C22 52.7(3)
C11 C7 C21 C22 -74.1(3)
C1 C7 C21 C26 -125.2(2)
C11 C7 C21 C26 107.9(2)
O12 C8 O22 C22 86.4(2)
C2 C8 O22 C22 -46.5(3)
C8 O22 C22 C21 -7.8(3)
C8 O22 C22 C23 173.03(18)
C26 C21 C22 O22 -178.37(19)
C7 C21 C22 O22 3.6(3)
C26 C21 C22 C23 0.8(3)
C7 C21 C22 C23 -177.20(19)
O22 C22 C23 C24 178.84(19)
C21 C22 C23 C24 -0.4(3)
C22 C23 C24 O24 -179.7(2)
C22 C23 C24 C25 -0.7(3)
O24 C24 C25 C26 -179.56(19)
C23 C24 C25 C26 1.4(3)
O24 C24 C25 Cl25 -0.5(3)
C23 C24 C25 Cl25 -179.60(16)
C24 C25 C26 C21 -1.0(3)
Cl25 C25 C26 C21 179.97(16)
C22 C21 C26 C25 -0.1(3)
C7 C21 C26 C25 178.03(19)
C31 C32 O33 C34 -81.9(2)
C32 O33 C34 C35 -94.9(2)
